data_7107144
loop_
_publ_author_name
'Yanjun Zhu'
'Dan A. Smith'
'David E. Herbert'
'Sylvain Gatard'
'Oleg V. Ozerov'

_publ_section_title
;
 C-H and C-O oxidative addition in reactions of aryl carboxylates with a
 PNP pincer-ligated Rh(I) fragment
;
_journal_name_full Chem.Commun.
_journal_page_first 218
_journal_paper_doi 10.1039/c1cc15845g
_journal_volume 48
_journal_year 2012
_chemical_formula_moiety 'C32 H45 F N P2 Rh'
_chemical_formula_sum 'C32 H45 F N P2 Rh'
_chemical_formula_weight 627.54
_chemical_name_common PNPRh(C6H4F)(H)
_chemical_name_systematic
;
?
;
_space_group_IT_number 14
_symmetry_cell_setting monoclinic
_symmetry_space_group_name_Hall '-P 2ybc'
_symmetry_space_group_name_H-M 'P 1 21/c 1'
_atom_sites_solution_hydrogens geom
_atom_sites_solution_primary direct
_atom_sites_solution_secondary difmap
_audit_creation_method SHELXL-97
_cell_angle_alpha 90.00
_cell_angle_beta 94.901(12)
_cell_angle_gamma 90.00
_cell_formula_units_Z 4
_cell_length_a 15.308(14)
_cell_length_b 10.032(9)
_cell_length_c 19.376(18)
_cell_measurement_reflns_used 3909
_cell_measurement_temperature 110(2)
_cell_measurement_theta_max 23.18
_cell_measurement_theta_min 2.40
_cell_volume 2965(5)
_computing_cell_refinement 'Bruker SMART'
_computing_data_collection 'Bruker SMART'
_computing_data_reduction 'Bruker SAINT'
_computing_molecular_graphics 'Bruker SHELXTL'
_computing_publication_material 'Bruker SHELXTL'
_computing_structure_refinement 'SHELXL-97 (Sheldrick, 2008)'
_computing_structure_solution 'SHELXS-97 (Sheldrick, 2008)'
_diffrn_ambient_temperature 110(2)
_diffrn_measured_fraction_theta_full 0.992
_diffrn_measured_fraction_theta_max 0.992
_diffrn_measurement_device_type 'CCD area detector'
_diffrn_measurement_method 'phi and omega scans'
_diffrn_radiation_monochromator graphite
_diffrn_radiation_source 'normal-focus sealed tube'
_diffrn_radiation_type MoK\a
_diffrn_radiation_wavelength 0.71073
_diffrn_reflns_av_R_equivalents 0.1177
_diffrn_reflns_av_sigmaI/netI 0.1114
_diffrn_reflns_limit_h_max 20
_diffrn_reflns_limit_h_min -20
_diffrn_reflns_limit_k_max 13
_diffrn_reflns_limit_k_min -13
_diffrn_reflns_limit_l_max 25
_diffrn_reflns_limit_l_min -25
_diffrn_reflns_number 32901
_diffrn_reflns_theta_full 27.88
_diffrn_reflns_theta_max 27.88
_diffrn_reflns_theta_min 2.11
_exptl_absorpt_coefficient_mu 0.712
_exptl_absorpt_correction_T_max 0.8621
_exptl_absorpt_correction_T_min 0.6462
_exptl_absorpt_correction_type multi-scan
_exptl_absorpt_process_details SADABS
_exptl_crystal_colour brown
_exptl_crystal_density_diffrn 1.406
_exptl_crystal_density_method 'not measured'
_exptl_crystal_description block
_exptl_crystal_F_000 1312
_exptl_crystal_size_max 0.30
_exptl_crystal_size_mid 0.10
_exptl_crystal_size_min 0.10
_refine_diff_density_max 1.447
_refine_diff_density_min -0.976
_refine_diff_density_rms 0.109
_refine_ls_extinction_method none
_refine_ls_goodness_of_fit_ref 1.041
_refine_ls_hydrogen_treatment mixed
_refine_ls_matrix_type full
_refine_ls_number_parameters 357
_refine_ls_number_reflns 7025
_refine_ls_number_restraints 0
_refine_ls_restrained_S_all 1.041
_refine_ls_R_factor_all 0.0884
_refine_ls_R_factor_gt 0.0537
_refine_ls_shift/su_max 0.000
_refine_ls_shift/su_mean 0.000
_refine_ls_structure_factor_coef Fsqd
_refine_ls_weighting_details 'calc w=1/[\s^2^(Fo^2^)+(0.0000P)^2^+1.6834P] where P=(Fo^2^+2Fc^2^)/3'
_refine_ls_weighting_scheme calc
_refine_ls_wR_factor_gt 0.1163
_refine_ls_wR_factor_ref 0.1322
_reflns_number_gt 4907
_reflns_number_total 7025
_reflns_threshold_expression >2sigma(I)
_cod_data_source_file c1cc15845g.txt
_cod_data_source_block oz225_das079
_cod_original_sg_symbol_H-M P2(1)/c
_cod_database_code 7107144

loop_
_symmetry_equiv_pos_as_xyz
'x, y, z'
'-x, y+1/2, -z+1/2'
'-x, -y, -z'
'x, -y-1/2, z-1/2'

loop_
_atom_site_label
_atom_site_type_symbol
_atom_site_fract_x
_atom_site_fract_y
_atom_site_fract_z
_atom_site_U_iso_or_equiv
_atom_site_adp_type
_atom_site_occupancy
_atom_site_symmetry_multiplicity
_atom_site_calc_flag
_atom_site_refinement_flags
C1 C 0.3040(3) 0.2898(4) 0.3181(2) 0.0258(9) Uani 1 1 d .
C2 C 0.3403(3) 0.1608(4) 0.3282(2) 0.0266(9) Uani 1 1 d .
C3 C 0.4000(3) 0.1367(4) 0.3850(2) 0.0291(9) Uani 1 1 d .
H3 H 0.4228 0.0491 0.3915 0.035 Uiso 1 1 calc R
C4 C 0.4278(3) 0.2334(4) 0.4322(2) 0.0305(9) Uani 1 1 d .
C5 C 0.3953(3) 0.3613(4) 0.4189(2) 0.0306(10) Uani 1 1 d .
H5 H 0.4155 0.4320 0.4487 0.037 Uiso 1 1 calc R
C6 C 0.3354(3) 0.3887(4) 0.3643(2) 0.0306(10) Uani 1 1 d .
H6 H 0.3147 0.4774 0.3577 0.037 Uiso 1 1 calc R
C7 C 0.4921(3) 0.2078(5) 0.4930(2) 0.0413(12) Uani 1 1 d .
H7A H 0.4634 0.2200 0.5359 0.062 Uiso 1 1 calc R
H7B H 0.5413 0.2703 0.4923 0.062 Uiso 1 1 calc R
H7C H 0.5141 0.1162 0.4909 0.062 Uiso 1 1 calc R
C8 C 0.1917(3) 0.4238(4) 0.2548(2) 0.0268(9) Uani 1 1 d .
C9 C 0.1645(3) 0.4691(4) 0.1880(2) 0.0286(9) Uani 1 1 d .
C10 C 0.1063(3) 0.5752(4) 0.1785(2) 0.0322(10) Uani 1 1 d .
H10 H 0.0901 0.6060 0.1329 0.039 Uiso 1 1 calc R
C11 C 0.0716(3) 0.6367(4) 0.2332(3) 0.0341(10) Uani 1 1 d .
C12 C 0.0979(3) 0.5898(4) 0.2988(2) 0.0318(10) Uani 1 1 d .
H12 H 0.0745 0.6301 0.3376 0.038 Uiso 1 1 calc R
C13 C 0.1565(3) 0.4872(4) 0.3099(2) 0.0302(9) Uani 1 1 d .
H13 H 0.1733 0.4590 0.3559 0.036 Uiso 1 1 calc R
C14 C 0.0049(3) 0.7467(4) 0.2220(3) 0.0445(12) Uani 1 1 d .
H14A H 0.0349 0.8331 0.2232 0.067 Uiso 1 1 calc R
H14B H -0.0354 0.7436 0.2586 0.067 Uiso 1 1 calc R
H14C H -0.0282 0.7350 0.1768 0.067 Uiso 1 1 calc R
C15 C 0.2954(3) 0.4614(4) 0.0881(2) 0.0355(10) Uani 1 1 d .
H15 H 0.3195 0.4068 0.0510 0.043 Uiso 1 1 calc R
C16 C 0.3678(3) 0.4775(5) 0.1466(3) 0.0468(13) Uani 1 1 d .
H16A H 0.4170 0.5263 0.1295 0.070 Uiso 1 1 calc R
H16B H 0.3877 0.3893 0.1631 0.070 Uiso 1 1 calc R
H16C H 0.3451 0.5271 0.1848 0.070 Uiso 1 1 calc R
C17 C 0.2706(3) 0.5979(5) 0.0572(3) 0.0510(14) Uani 1 1 d .
H17A H 0.2428 0.6515 0.0915 0.077 Uiso 1 1 calc R
H17B H 0.2297 0.5863 0.0159 0.077 Uiso 1 1 calc R
H17C H 0.3236 0.6433 0.0444 0.077 Uiso 1 1 calc R
C18 C 0.1177(3) 0.3809(4) 0.0461(2) 0.0337(10) Uani 1 1 d .
H18 H 0.1095 0.4771 0.0336 0.040 Uiso 1 1 calc R
C19 C 0.1457(4) 0.3075(5) -0.0172(2) 0.0455(12) Uani 1 1 d .
H19A H 0.1505 0.2119 -0.0072 0.068 Uiso 1 1 calc R
H19B H 0.2026 0.3415 -0.0289 0.068 Uiso 1 1 calc R
H19C H 0.1019 0.3218 -0.0565 0.068 Uiso 1 1 calc R
C20 C 0.0313(3) 0.3280(5) 0.0668(3) 0.0421(12) Uani 1 1 d .
H20A H -0.0144 0.3426 0.0289 0.063 Uiso 1 1 calc R
H20B H 0.0154 0.3747 0.1083 0.063 Uiso 1 1 calc R
H20C H 0.0367 0.2323 0.0765 0.063 Uiso 1 1 calc R
C21 C 0.2476(3) -0.0901(4) 0.2947(2) 0.0336(10) Uani 1 1 d .
H21 H 0.2292 -0.1517 0.2555 0.040 Uiso 1 1 calc R
C22 C 0.2962(4) -0.1739(5) 0.3512(3) 0.0530(14) Uani 1 1 d .
H22A H 0.3096 -0.1190 0.3926 0.080 Uiso 1 1 calc R
H22B H 0.3509 -0.2073 0.3348 0.080 Uiso 1 1 calc R
H22C H 0.2594 -0.2493 0.3626 0.080 Uiso 1 1 calc R
C23 C 0.4151(3) -0.0340(4) 0.2400(2) 0.0324(10) Uani 1 1 d .
H23 H 0.4454 -0.0672 0.2844 0.039 Uiso 1 1 calc R
C24 C 0.3993(3) -0.1518(5) 0.1913(3) 0.0452(12) Uani 1 1 d .
H24A H 0.3649 -0.1227 0.1490 0.068 Uiso 1 1 calc R
H24B H 0.3672 -0.2213 0.2140 0.068 Uiso 1 1 calc R
H24C H 0.4557 -0.1873 0.1793 0.068 Uiso 1 1 calc R
C31 C 0.1652(3) -0.0308(5) 0.3193(3) 0.0458(13) Uani 1 1 d .
H31A H 0.1295 -0.1017 0.3373 0.069 Uiso 1 1 calc R
H31B H 0.1317 0.0136 0.2804 0.069 Uiso 1 1 calc R
H31C H 0.1808 0.0343 0.3560 0.069 Uiso 1 1 calc R
C32 C 0.4742(3) 0.0678(5) 0.2093(3) 0.0445(12) Uani 1 1 d .
H32A H 0.5338 0.0318 0.2100 0.067 Uiso 1 1 calc R
H32B H 0.4751 0.1499 0.2368 0.067 Uiso 1 1 calc R
H32C H 0.4520 0.0873 0.1615 0.067 Uiso 1 1 calc R
C33 C 0.2156(3) 0.0456(4) 0.1024(2) 0.0312(10) Uani 1 1 d .
C34 C 0.1335(3) -0.0102(4) 0.0986(3) 0.0404(11) Uani 1 1 d .
H1A H 0.0841 0.0261 0.1452 0.048 Uiso 0.50 1 d PR
C35 C 0.2659(3) 0.0066(5) 0.0506(2) 0.0387(11) Uani 1 1 d .
H1B H 0.3435 0.0485 0.0544 0.046 Uiso 0.50 1 d PR
C37 C 0.1554(4) -0.1287(5) -0.0043(3) 0.0443(12) Uani 1 1 d .
H37 H 0.1349 -0.1869 -0.0409 0.053 Uiso 1 1 calc R
C38 C 0.2376(4) -0.0782(5) -0.0015(2) 0.0450(12) Uani 1 1 d .
H38 H 0.2756 -0.1020 -0.0357 0.054 Uiso 1 1 calc R
C39 C 0.1016(3) -0.0945(5) 0.0465(3) 0.0451(12) Uani 1 1 d .
H39 H 0.0436 -0.1285 0.0454 0.054 Uiso 1 1 calc R
F1A F 0.0839(3) 0.0264(5) 0.1453(3) 0.0394(13) Uani 0.50 1 d P
F1B F 0.3436(5) 0.0487(7) 0.0543(3) 0.0700(19) Uani 0.50 1 d P
H1 H 0.326(4) 0.196(5) 0.145(3) 0.083(19) Uiso 1 1 d .
N1 N 0.2454(2) 0.3111(3) 0.26104(18) 0.0275(8) Uani 1 1 d .
P1 P 0.31152(7) 0.04375(10) 0.25909(6) 0.0259(2) Uani 1 1 d .
P2 P 0.20248(7) 0.37019(11) 0.11853(6) 0.0267(2) Uani 1 1 d .
Rh1 Rh 0.24256(2) 0.18095(3) 0.178758(17) 0.02511(11) Uani 1 1 d .

loop_
_atom_site_aniso_label
_atom_site_aniso_U_11
_atom_site_aniso_U_22
_atom_site_aniso_U_33
_atom_site_aniso_U_23
_atom_site_aniso_U_13
_atom_site_aniso_U_12
C1 0.028(2) 0.022(2) 0.027(2) -0.0020(16) 0.0020(18) 0.0011(16)
C2 0.027(2) 0.024(2) 0.029(2) -0.0029(17) 0.0014(18) -0.0028(16)
C3 0.028(2) 0.025(2) 0.034(3) 0.0013(18) -0.0008(19) 0.0016(17)
C4 0.029(2) 0.036(2) 0.026(2) -0.0005(19) 0.0005(18) -0.0033(19)
C5 0.028(2) 0.031(2) 0.033(3) -0.0099(19) 0.0001(19) -0.0035(18)
C6 0.037(2) 0.019(2) 0.037(3) -0.0081(18) 0.005(2) 0.0031(17)
C7 0.041(3) 0.051(3) 0.030(3) -0.005(2) -0.010(2) 0.003(2)
C8 0.028(2) 0.0177(19) 0.034(2) -0.0037(17) -0.0003(18) -0.0022(16)
C9 0.027(2) 0.024(2) 0.035(3) -0.0008(18) 0.0018(19) -0.0019(17)
C10 0.031(2) 0.023(2) 0.041(3) 0.0017(19) -0.005(2) 0.0025(17)
C11 0.029(2) 0.020(2) 0.052(3) -0.007(2) -0.004(2) -0.0016(17)
C12 0.031(2) 0.026(2) 0.038(3) -0.0088(19) 0.001(2) 0.0015(18)
C13 0.030(2) 0.026(2) 0.033(2) -0.0007(18) -0.0027(19) -0.0016(18)
C14 0.046(3) 0.031(3) 0.055(3) -0.005(2) -0.006(2) 0.012(2)
C15 0.040(3) 0.030(2) 0.037(3) 0.004(2) 0.004(2) -0.0025(19)
C16 0.036(3) 0.041(3) 0.062(4) 0.005(2) 0.001(2) -0.015(2)
C17 0.053(3) 0.039(3) 0.062(4) 0.020(3) 0.007(3) -0.005(2)
C18 0.039(3) 0.028(2) 0.033(3) 0.0073(19) -0.005(2) 0.0007(19)
C19 0.058(3) 0.046(3) 0.030(3) 0.003(2) -0.007(2) -0.003(2)
C20 0.040(3) 0.042(3) 0.043(3) -0.002(2) -0.006(2) -0.002(2)
C21 0.043(3) 0.024(2) 0.033(2) -0.0021(18) 0.000(2) -0.0052(19)
C22 0.068(4) 0.041(3) 0.048(3) 0.019(2) -0.007(3) -0.011(3)
C23 0.037(2) 0.030(2) 0.030(2) -0.0014(18) -0.0002(19) 0.0105(19)
C24 0.048(3) 0.035(3) 0.052(3) -0.010(2) 0.000(2) 0.011(2)
C31 0.042(3) 0.045(3) 0.051(3) -0.008(2) 0.011(2) -0.014(2)
C32 0.036(3) 0.048(3) 0.050(3) -0.004(2) 0.007(2) 0.000(2)
C33 0.044(3) 0.021(2) 0.027(2) 0.0017(17) -0.008(2) 0.0011(19)
C34 0.046(3) 0.029(2) 0.045(3) -0.002(2) -0.005(2) 0.000(2)
C35 0.039(3) 0.037(3) 0.038(3) -0.001(2) -0.005(2) -0.001(2)
C37 0.063(4) 0.032(2) 0.035(3) -0.005(2) -0.010(3) -0.003(2)
C38 0.066(4) 0.037(3) 0.032(3) -0.003(2) 0.003(2) -0.004(2)
C39 0.042(3) 0.038(3) 0.053(3) -0.006(2) -0.011(2) -0.004(2)
F1A 0.029(3) 0.038(3) 0.052(3) -0.012(3) 0.008(2) -0.006(2)
F1B 0.074(5) 0.087(5) 0.052(4) -0.014(4) 0.018(4) -0.021(4)
N1 0.0328(19) 0.0234(17) 0.0263(19) 0.0001(14) 0.0017(15) 0.0032(15)
P1 0.0305(6) 0.0192(5) 0.0275(6) -0.0008(4) -0.0002(5) 0.0014(4)
P2 0.0278(6) 0.0220(5) 0.0295(6) 0.0017(4) -0.0013(5) 0.0007(4)
Rh1 0.02929(19) 0.01889(16) 0.02658(19) -0.00179(13) -0.00096(13) 0.00063(13)

loop_
_atom_type_symbol
_atom_type_description
_atom_type_scat_dispersion_real
_atom_type_scat_dispersion_imag
_atom_type_scat_source
C C 0.0033 0.0016 'International Tables Vol C Tables 4.2.6.8 and 6.1.1.4'
H H 0.0000 0.0000 'International Tables Vol C Tables 4.2.6.8 and 6.1.1.4'
N N 0.0061 0.0033 'International Tables Vol C Tables 4.2.6.8 and 6.1.1.4'
F F 0.0171 0.0103 'International Tables Vol C Tables 4.2.6.8 and 6.1.1.4'
P P 0.1023 0.0942 'International Tables Vol C Tables 4.2.6.8 and 6.1.1.4'
Rh Rh -1.1178 0.9187 'International Tables Vol C Tables 4.2.6.8 and 6.1.1.4'

loop_
_geom_angle_atom_site_label_1
_geom_angle_atom_site_label_2
_geom_angle_atom_site_label_3
_geom_angle
N1 C1 C6 124.7(4)
N1 C1 C2 118.2(3)
C6 C1 C2 116.9(4)
C3 C2 C1 119.4(4)
C3 C2 P1 125.2(3)
C1 C2 P1 115.1(3)
C4 C3 C2 123.3(4)
C3 C4 C5 116.3(4)
C3 C4 C7 123.3(4)
C5 C4 C7 120.4(4)
C6 C5 C4 122.2(4)
C5 C6 C1 121.7(4)
C13 C8 N1 124.7(4)
C13 C8 C9 117.2(4)
N1 C8 C9 117.9(4)
C10 C9 C8 120.4(4)
C10 C9 P2 124.5(3)
C8 C9 P2 114.9(3)
C11 C10 C9 121.9(4)
C10 C11 C12 117.1(4)
C10 C11 C14 121.4(4)
C12 C11 C14 121.5(4)
C13 C12 C11 122.3(4)
C12 C13 C8 121.0(4)
C16 C15 C17 109.6(4)
C16 C15 P2 110.4(3)
C17 C15 P2 113.6(3)
C20 C18 C19 110.9(4)
C20 C18 P2 110.9(3)
C19 C18 P2 111.0(3)
C31 C21 C22 111.1(4)
C31 C21 P1 108.5(3)
C22 C21 P1 115.6(3)
C32 C23 C24 110.4(4)
C32 C23 P1 110.4(3)
C24 C23 P1 111.2(3)
C34 C33 C35 114.4(4)
C34 C33 Rh1 116.2(3)
C35 C33 Rh1 129.3(4)
F1A C34 C33 116.1(5)
F1A C34 C39 120.0(5)
C33 C34 C39 123.8(5)
F1B C35 C38 119.4(5)
F1B C35 C33 116.7(5)
C38 C35 C33 123.8(5)
C38 C37 C39 119.2(5)
C37 C38 C35 120.0(5)
C34 C39 C37 118.8(5)
C1 N1 C8 122.2(3)
C1 N1 Rh1 119.4(3)
C8 N1 Rh1 118.3(3)
C2 P1 C21 107.6(2)
C2 P1 C23 105.4(2)
C21 P1 C23 105.3(2)
C2 P1 Rh1 100.58(15)
C21 P1 Rh1 118.10(16)
C23 P1 Rh1 118.63(16)
C9 P2 C15 105.9(2)
C9 P2 C18 106.6(2)
C15 P2 C18 104.1(2)
C9 P2 Rh1 99.52(15)
C15 P2 Rh1 113.44(15)
C18 P2 Rh1 125.58(15)
C33 Rh1 N1 168.78(16)
C33 Rh1 P1 98.52(13)
N1 Rh1 P1 82.87(12)
C33 Rh1 P2 98.92(13)
N1 Rh1 P2 81.68(12)
P1 Rh1 P2 160.58(4)

loop_
_geom_bond_atom_site_label_1
_geom_bond_atom_site_label_2
_geom_bond_distance
C1 N1 1.380(5)
C1 C6 1.394(5)
C1 C2 1.415(5)
C2 C3 1.391(6)
C2 P1 1.806(4)
C3 C4 1.375(6)
C4 C5 1.392(6)
C4 C7 1.494(6)
C5 C6 1.367(6)
C8 C13 1.389(6)
C8 N1 1.397(5)
C8 C9 1.402(6)
C9 C10 1.390(6)
C9 P2 1.807(4)
C10 C11 1.372(6)
C11 C12 1.382(6)
C11 C14 1.507(6)
C12 C13 1.370(6)
C15 C16 1.525(6)
C15 C17 1.529(6)
C15 P2 1.830(5)
C18 C20 1.511(6)
C18 C19 1.524(6)
C18 P2 1.831(4)
C21 C31 1.509(6)
C21 C22 1.524(6)
C21 P1 1.830(4)
C23 C32 1.518(6)
C23 C24 1.519(6)
C23 P1 1.833(4)
C33 C34 1.372(6)
C33 C35 1.374(6)
C33 Rh1 2.024(4)
C34 F1A 1.283(7)
C34 C39 1.375(6)
C35 F1B 1.258(8)
C35 C38 1.361(6)
C37 C38 1.354(7)
C37 C39 1.379(7)
N1 Rh1 2.059(4)
P1 Rh1 2.2695(17)
P2 Rh1 2.2847(19)
